data_1528980
loop_
_publ_author_name
'West, D.V.'
'Zandbergen, H.W.'
'Huang, Q.'
'McQueen, T.M.'
'Cava, R.J.'

_publ_section_title
;
 Structural disorder, octahedral coordination and two-dimensional
 ferromagnetism im anhydrous alums
;
_journal_name_full 'Journal of Solid State Chemistry'
_journal_page_first 2768
_journal_page_last 2775
_journal_volume 181
_journal_year 2008
_chemical_formula_sum 'Cr O8 Rb S2'
_chemical_name_systematic 'Rb Cr (S O4)2'
_space_group_IT_number 147
_symmetry_space_group_name_Hall '-P 3'
_symmetry_space_group_name_H-M 'P -3'
_cell_angle_alpha 90
_cell_angle_beta 90
_cell_angle_gamma 120
_cell_formula_units_Z 1
_cell_length_a 4.785
_cell_length_b 4.785
_cell_length_c 8.3685
_cell_volume 165.937
_citation_journal_id_ASTM JSSCBI
_cod_data_source_file West_JSSCBI_2008_1615.cif
_cod_data_source_block Cr1O8Rb1S2
_cod_original_cell_volume 165.9366
_cod_original_formula_sum 'Cr1 O8 Rb1 S2'
_cod_database_code 1528980

loop_
_symmetry_equiv_pos_as_xyz
x,y,z
-y,x-y,z
-x+y,-x,z
-x,-y,-z
y,-x+y,-z
x-y,x,-z

loop_
_atom_site_label
_atom_site_type_symbol
_atom_site_fract_x
_atom_site_fract_y
_atom_site_fract_z
_atom_site_occupancy
_atom_site_U_iso_or_equiv
O3 O-2 -0.7088 -0.065 0.3598 0.064 0.0
O2 O-2 0.065 0.7088 0.3598 0.936 0.0
Cr1 Cr+3 0 0 0.5 1 0.0
Rb1 Rb+1 0 0 0 1 0.0
S1 S+6 0.3333 0.6667 0.2999 1 0.0
O1 O-2 0.3333 0.6667 0.1274 1 0.0
